data_7242057
loop_
_publ_author_name
'Bangade, V. M.'
'Mali, P. R.'
'Meshram, H. M.'

_publ_section_title
;
 Solid-phase reactive chromatography (SPRC): a sustainable method for the
 synthesis of benzimidazol-diphenyl-2-imino-thiazolidine-4-ols
 (hemiaminals) which are active against lung cancer
;
_journal_issue 4
_journal_name_full 'RSC Advances'
_journal_page_first 2320
_journal_page_last 2324
_journal_paper_doi 10.1039/D0RA09082D
_journal_volume 11
_journal_year 2021
_chemical_formula_moiety '0.67(Br), 0.67(C23 H19 Br Cl N4 O S), 0.67(H2 O), 0.67(C H4 O)'
_chemical_formula_sum 'C16 H16.67 Br1.33 Cl0.67 N2.67 O2 S0.67'
_chemical_formula_weight 429.87
_space_group_crystal_system triclinic
_space_group_IT_number 2
_space_group_name_Hall '-P 1'
_space_group_name_H-M_alt 'P -1'
_atom_sites_solution_hydrogens mixed
_audit_creation_date 2014-12-27
_audit_creation_method
;
Olex2 1.2
(compiled 2014.12.26 svn.r3119 for OlexSys, GUI svn.r4973)
;
_audit_update_record
;
2014-12-27 deposited with the CCDC.	2020-11-30 downloaded from the CCDC.
;
_cell_angle_alpha 71.877(10)
_cell_angle_beta 79.537(9)
_cell_angle_gamma 78.741(10)
_cell_formula_units_Z 3
_cell_length_a 7.9404(8)
_cell_length_b 11.6089(14)
_cell_length_c 15.7240(18)
_cell_measurement_reflns_used 3295
_cell_measurement_temperature 293(2)
_cell_measurement_theta_max 70.7207
_cell_measurement_theta_min 2.9798
_cell_volume 1339.6(3)
_computing_cell_refinement
;
CrysAlisPro, Agilent Technologies,
Version 1.171.35.19 (release 27-10-2011 CrysAlis171 .NET)
(compiled Oct 27 2011,15:02:11)
;
_computing_data_collection
;
CrysAlisPro, Agilent Technologies,
Version 1.171.35.19 (release 27-10-2011 CrysAlis171 .NET)
(compiled Oct 27 2011,15:02:11)
;
_computing_data_reduction
;
CrysAlisPro, Agilent Technologies,
Version 1.171.35.19 (release 27-10-2011 CrysAlis171 .NET)
(compiled Oct 27 2011,15:02:11)
;
_computing_molecular_graphics 'Olex2 (Dolomanov et al., 2009)'
_computing_publication_material 'Olex2 (Dolomanov et al., 2009)'
_computing_structure_refinement 'ShelXL (Sheldrick, 2008)'
_diffrn_ambient_temperature 293(2)
_diffrn_detector_area_resol_mean 16.1293
_diffrn_measured_fraction_theta_full 0.957
_diffrn_measured_fraction_theta_max 0.936
_diffrn_measurement_details
;
#__ type_ start__ end____ width___ exp.time_
  1 omega  -51.00   35.00   1.0000    3.9700
omega____ theta____ kappa____ phi______ frames
    -      -33.5000   57.0000 -150.0000 86

#__ type_ start__ end____ width___ exp.time_
  2 omega  -67.00  -41.00   1.0000    3.9700
omega____ theta____ kappa____ phi______ frames
    -      -33.5000  125.0000 -180.0000 26

#__ type_ start__ end____ width___ exp.time_
  3 omega  -66.00   32.00   1.0000    3.9700
omega____ theta____ kappa____ phi______ frames
    -      -33.5000   19.0000  150.0000 98

#__ type_ start__ end____ width___ exp.time_
  4 omega  -85.00  -36.00   1.0000    3.9700
omega____ theta____ kappa____ phi______ frames
    -      -33.5000  -50.0000  -60.0000 49

#__ type_ start__ end____ width___ exp.time_
  5 omega   25.00  104.00   1.0000    3.9700
omega____ theta____ kappa____ phi______ frames
    -       54.0000 -125.0000  -60.0000 79

#__ type_ start__ end____ width___ exp.time_
  6 omega   82.00  115.00   1.0000    3.9700
omega____ theta____ kappa____ phi______ frames
    -       54.0000   77.0000   90.0000 33

#__ type_ start__ end____ width___ exp.time_
  7 omega   11.00   58.00   1.0000    3.9700
omega____ theta____ kappa____ phi______ frames
    -       54.0000  -57.0000  120.0000 47

#__ type_ start__ end____ width___ exp.time_
  8 omega   53.00  113.00   1.0000    3.9700
omega____ theta____ kappa____ phi______ frames
    -       54.0000   57.0000 -120.0000 60

#__ type_ start__ end____ width___ exp.time_
  9 omega   25.00   71.00   1.0000    3.9700
omega____ theta____ kappa____ phi______ frames
    -       54.0000   77.0000   90.0000 46

#__ type_ start__ end____ width___ exp.time_
 10 omega   77.00  105.00   1.0000    3.9700
omega____ theta____ kappa____ phi______ frames
    -       54.0000   38.0000 -180.0000 28

#__ type_ start__ end____ width___ exp.time_
 11 omega  -12.00   68.00   1.0000    3.9700
omega____ theta____ kappa____ phi______ frames
    -       54.0000  -57.0000  -30.0000 80

#__ type_ start__ end____ width___ exp.time_
 12 omega   37.00  111.00   1.0000    3.9700
omega____ theta____ kappa____ phi______ frames
    -      108.0000 -111.0000 -120.0000 74

#__ type_ start__ end____ width___ exp.time_
 13 omega   45.00   90.00   1.0000    3.9700
omega____ theta____ kappa____ phi______ frames
    -      108.0000  -38.0000 -120.0000 45

#__ type_ start__ end____ width___ exp.time_
 14 omega   40.00   92.00   1.0000    3.9700
omega____ theta____ kappa____ phi______ frames
    -      108.0000  -38.0000   30.0000 52

#__ type_ start__ end____ width___ exp.time_
 15 omega   44.00   88.00   1.0000    3.9700
omega____ theta____ kappa____ phi______ frames
    -      108.0000  -38.0000  -30.0000 44

#__ type_ start__ end____ width___ exp.time_
 16 omega   41.00  132.00   1.0000    3.9700
omega____ theta____ kappa____ phi______ frames
    -      108.0000  -91.0000  -90.0000 91

#__ type_ start__ end____ width___ exp.time_
 17 omega   37.00   75.00   1.0000    3.9700
omega____ theta____ kappa____ phi______ frames
    -      108.0000  -38.0000   90.0000 38

#__ type_ start__ end____ width___ exp.time_
 18 omega   65.00   92.00   1.0000    3.9700
omega____ theta____ kappa____ phi______ frames
    -      108.0000  -25.0000   90.0000 27

#__ type_ start__ end____ width___ exp.time_
 19 omega   48.00  113.00   1.0000    3.9700
omega____ theta____ kappa____ phi______ frames
    -      108.0000 -111.0000   90.0000 65

#__ type_ start__ end____ width___ exp.time_
 20 omega   97.00  164.00   1.0000    3.9700
omega____ theta____ kappa____ phi______ frames
    -      108.0000   50.0000    0.0000 67

#__ type_ start__ end____ width___ exp.time_
 21 omega   63.00   96.00   1.0000    3.9700
omega____ theta____ kappa____ phi______ frames
    -      108.0000  -50.0000  -90.0000 33

#__ type_ start__ end____ width___ exp.time_
 22 omega   50.00   94.00   1.0000    3.9700
omega____ theta____ kappa____ phi______ frames
    -      108.0000  -25.0000 -180.0000 44

#__ type_ start__ end____ width___ exp.time_
 23 omega   38.00   64.00   1.0000    3.9700
omega____ theta____ kappa____ phi______ frames
    -      108.0000  -38.0000 -180.0000 26

#__ type_ start__ end____ width___ exp.time_
 24 omega   45.00  176.00   1.0000    3.9700
omega____ theta____ kappa____ phi______ frames
    -      108.0000  -12.0000  -30.0000 131

#__ type_ start__ end____ width___ exp.time_
 25 omega   36.00   63.00   1.0000    3.9700
omega____ theta____ kappa____ phi______ frames
    -      108.0000  -25.0000  -60.0000 27

#__ type_ start__ end____ width___ exp.time_
 26 omega   51.00  116.00   1.0000    3.9700
omega____ theta____ kappa____ phi______ frames
    -      108.0000  -77.0000   90.0000 65
;
_diffrn_measurement_device_type 'SuperNova, Dual, Cu at zero, Eos'
_diffrn_measurement_method '\w scans'
_diffrn_orient_matrix_UB_11 0.1247698000
_diffrn_orient_matrix_UB_12 -0.0441220000
_diffrn_orient_matrix_UB_13 0.0719801000
_diffrn_orient_matrix_UB_21 0.1421526000
_diffrn_orient_matrix_UB_22 0.0623332000
_diffrn_orient_matrix_UB_23 -0.0696173000
_diffrn_orient_matrix_UB_31 -0.0634719000
_diffrn_orient_matrix_UB_32 0.1187633000
_diffrn_orient_matrix_UB_33 0.0279572000
_diffrn_radiation_monochromator mirror
_diffrn_radiation_type CuK\a
_diffrn_radiation_wavelength 1.54184
_diffrn_reflns_av_R_equivalents 0.0437
_diffrn_reflns_av_unetI/netI 0.0546
_diffrn_reflns_Laue_measured_fraction_full 0.957
_diffrn_reflns_Laue_measured_fraction_max 0.936
_diffrn_reflns_limit_h_max 9
_diffrn_reflns_limit_h_min -9
_diffrn_reflns_limit_k_max 14
_diffrn_reflns_limit_k_min -10
_diffrn_reflns_limit_l_max 19
_diffrn_reflns_limit_l_min -19
_diffrn_reflns_number 8394
_diffrn_reflns_point_group_measured_fraction_full 0.957
_diffrn_reflns_point_group_measured_fraction_max 0.936
_diffrn_reflns_theta_full 67.684
_diffrn_reflns_theta_max 70.857
_diffrn_reflns_theta_min 2.982
_diffrn_source 'SuperNova (Cu) X-ray Source'
_exptl_absorpt_coefficient_mu 5.761
_exptl_absorpt_correction_T_max 1.00000
_exptl_absorpt_correction_T_min 0.61265
_exptl_absorpt_correction_type multi-scan
_exptl_absorpt_process_details
;
CrysAlisPro, Agilent Technologies,
Version 1.171.35.19 (release 27-10-2011 CrysAlis171 .NET)
(compiled Oct 27 2011,15:02:11)
Empirical absorption correction using spherical harmonics,
 implemented in SCALE3 ABSPACK scaling algorithm.
;
_exptl_crystal_density_diffrn 1.599
_exptl_crystal_description plate
_exptl_crystal_F_000 648
_exptl_crystal_size_max 0.3
_exptl_crystal_size_mid 0.25
_exptl_crystal_size_min 0.02
_refine_diff_density_max 0.713
_refine_diff_density_min -1.292
_refine_diff_density_rms 0.129
_refine_ls_extinction_coef 0.0015(4)
_refine_ls_extinction_expression Fc^*^=kFc[1+0.001xFc^2^\l^3^/sin(2\q)]^-1/4^
_refine_ls_extinction_method SHELXL
_refine_ls_goodness_of_fit_ref 1.192
_refine_ls_hydrogen_treatment constr
_refine_ls_matrix_type full
_refine_ls_number_parameters 324
_refine_ls_number_reflns 4826
_refine_ls_number_restraints 0
_refine_ls_restrained_S_all 1.192
_refine_ls_R_factor_all 0.0874
_refine_ls_R_factor_gt 0.0640
_refine_ls_shift/su_max 0.009
_refine_ls_shift/su_mean 0.000
_refine_ls_structure_factor_coef Fsqd
_refine_ls_weighting_details 'w=1/[\s^2^(Fo^2^)+(0.1045P)^2^+2.8972P] where P=(Fo^2^+2Fc^2^)/3'
_refine_ls_weighting_scheme calc
_refine_ls_wR_factor_gt 0.1851
_refine_ls_wR_factor_ref 0.2408
_reflns_Friedel_coverage 0.000
_reflns_number_gt 3624
_reflns_number_total 4826
_reflns_threshold_expression 'I > 2\s(I)'
_cod_data_source_file d0ra09082d2.cif
_cod_data_source_block HMM-7-OH
_cod_database_code 7242057
_shelxl_version_number 2014-3
_chemical_oxdiff_formula 'C24 H26 N3 S'
_shelx_space_group_comment
;
The symmetry employed for this shelxl refinement is uniquely defined
by the following loop, which should always be used as a source of
symmetry information in preference to the above space-group names.
They are only intended as comments.
;
_shelx_estimated_absorpt_t_max 0.893
_shelx_estimated_absorpt_t_min 0.277
_reflns_odcompleteness_completeness 96.02
_reflns_odcompleteness_iscentric 1
_reflns_odcompleteness_theta 66.97
_olex2_refinement_description
;
1. Fixed Uiso
 At 1.2 times of:
  All C(H) groups, All C(H,H) groups, All N(H) groups
 At 1.5 times of:
  All C(H,H,H) groups, All O(H) groups, All O(H,H) groups
2.a Free rotating group:
 O1W(H1WA,H1WB)
2.b Secondary CH2 refined with riding coordinates:
 C8(H8A,H8B)
2.c Aromatic/amide H refined with riding coordinates:
 N1(H1A), N2(H2), C14(H14), C21(H21), C22(H22), C18(H18), C2(H2A), C13(H13),
 C19(H19), C11(H11), C1(H1B), C4(H4), C3(H3)
2.d Idealised Me refined as rotating group:
 C16(H16A,H16B,H16C), C1S(H1SA,H1SB,H1SC)
2.e Idealised tetrahedral OH refined as rotating group:
 O1(H1), O1S(H1S)
;
_olex2_submission_special_instructions 'No special instructions were received'

loop_
_space_group_symop_operation_xyz
'x, y, z'
'-x, -y, -z'

loop_
_atom_site_label
_atom_site_type_symbol
_atom_site_fract_x
_atom_site_fract_y
_atom_site_fract_z
_atom_site_U_iso_or_equiv
_atom_site_adp_type
_atom_site_occupancy
_atom_site_site_symmetry_order
_atom_site_calc_flag
_atom_site_refinement_flags_posn
_atom_site_refinement_flags_adp
_atom_site_refinement_flags_occupancy
_atom_site_disorder_assembly
_atom_site_disorder_group
Br1C Br 0.31421(10) 0.51653(7) 0.17057(6) 0.0648(3) Uani 1 1 d . . . . .
Br1 Br 0.28858(13) 0.56747(10) 0.39475(7) 0.0812(4) Uani 1 1 d . . . . .
S1 S 0.0676(3) 0.64462(16) 0.93497(13) 0.0612(5) Uani 1 1 d . . . . .
Cl1 Cl 0.2574(5) 1.1838(3) 0.5690(2) 0.1241(12) Uani 1 1 d . . . . .
O1 O 0.3637(6) 0.7180(4) 0.7720(4) 0.0606(13) Uani 1 1 d . . . . .
H1 H 0.4421 0.6601 0.7827 0.091 Uiso 1 1 calc GR . . . .
O1W O 0.4036(10) 0.3751(7) 0.0130(5) 0.090(2) Uani 1 1 d . . . . .
H1WA H 0.3749 0.3972 0.0610 0.134 Uiso 1 1 d G . . . .
H1WB H 0.5134 0.3608 0.0025 0.134 Uiso 1 1 d G . . . .
N4 N 0.0708(7) 0.7765(5) 0.7685(4) 0.0487(13) Uani 1 1 d . . . . .
N1 N -0.1965(8) 0.9893(5) 0.9738(4) 0.0586(15) Uani 1 1 d . . . . .
H1A H -0.1495 1.0537 0.9453 0.070 Uiso 1 1 calc R . . . .
C10 C 0.0387(8) 0.8850(6) 0.6941(5) 0.0491(15) Uani 1 1 d . . . . .
N3 N -0.0843(8) 0.8831(5) 0.8667(4) 0.0578(15) Uani 1 1 d . . . . .
N2 N -0.2657(7) 0.8068(5) 1.0063(4) 0.0542(14) Uani 1 1 d . . . . .
H2 H -0.2712 0.7354 1.0023 0.065 Uiso 1 1 calc R . . . .
C20 C 0.2708(10) 0.5951(7) 0.5059(6) 0.0614(18) Uani 1 1 d . . . . .
C15 C -0.1120(9) 0.9073(6) 0.6556(5) 0.0509(15) Uani 1 1 d . . . . .
C9 C 0.2139(8) 0.6759(6) 0.7626(5) 0.0492(15) Uani 1 1 d . . . . .
C14 C -0.1487(11) 1.0196(7) 0.5920(5) 0.0653(19) Uani 1 1 d . . . . .
H14 H -0.2511 1.0376 0.5666 0.078 Uiso 1 1 calc R . . . .
C5 C -0.3518(9) 0.8571(7) 1.0769(5) 0.0565(17) Uani 1 1 d . . . . .
C21 C 0.3736(10) 0.6670(8) 0.5219(6) 0.067(2) Uani 1 1 d . . . . .
H21 H 0.4570 0.7007 0.4759 0.080 Uiso 1 1 calc R . . . .
C8 C 0.1641(10) 0.5727(6) 0.8477(5) 0.0576(17) Uani 1 1 d . . . . .
H8A H 0.2660 0.5148 0.8659 0.069 Uiso 1 1 calc R . . . .
H8B H 0.0823 0.5291 0.8360 0.069 Uiso 1 1 calc R . . . .
C22 C 0.3565(10) 0.6904(8) 0.6035(6) 0.069(2) Uani 1 1 d . . . . .
H22 H 0.4301 0.7384 0.6115 0.083 Uiso 1 1 calc R . . . .
C18 C 0.1269(10) 0.5729(7) 0.6596(6) 0.066(2) Uani 1 1 d . . . . .
H18 H 0.0411 0.5418 0.7051 0.079 Uiso 1 1 calc R . . . .
C7 C 0.0048(9) 0.7833(6) 0.8548(5) 0.0506(15) Uani 1 1 d . . . . .
C23 C -0.3081(9) 0.9737(7) 1.0557(5) 0.0548(16) Uani 1 1 d . . . . .
C12 C 0.1142(12) 1.0774(7) 0.6024(6) 0.069(2) Uani 1 1 d . . . . .
C17 C 0.2327(8) 0.6447(6) 0.6749(5) 0.0509(15) Uani 1 1 d . . . . .
C16 C -0.2325(10) 0.8133(8) 0.6799(7) 0.069(2) Uani 1 1 d . . . . .
H16A H -0.1760 0.7440 0.6594 0.104 Uiso 1 1 calc GR . . . .
H16B H -0.3354 0.8487 0.6515 0.104 Uiso 1 1 calc GR . . . .
H16C H -0.2630 0.7874 0.7442 0.104 Uiso 1 1 calc GR . . . .
C2 C -0.4793(12) 1.0011(11) 1.1888(7) 0.087(3) Uani 1 1 d . . . . .
H2A H -0.5216 1.0483 1.2284 0.105 Uiso 1 1 calc R . . . .
C6 C -0.1755(8) 0.8890(6) 0.9475(5) 0.0498(15) Uani 1 1 d . . . . .
C13 C -0.0358(12) 1.1055(7) 0.5657(5) 0.071(2) Uani 1 1 d . . . . .
H13 H -0.0626 1.1808 0.5237 0.085 Uiso 1 1 calc R . . . .
C19 C 0.1469(11) 0.5467(8) 0.5774(6) 0.070(2) Uani 1 1 d . . . . .
H19 H 0.0768 0.4961 0.5698 0.084 Uiso 1 1 calc R . . . .
C11 C 0.1542(10) 0.9688(6) 0.6688(5) 0.0592(18) Uani 1 1 d . . . . .
H11 H 0.2549 0.9528 0.6955 0.071 Uiso 1 1 calc R . . . .
C1 C -0.3693(11) 1.0464(8) 1.1104(7) 0.075(2) Uani 1 1 d . . . . .
H1B H -0.3389 1.1243 1.0961 0.090 Uiso 1 1 calc R . . . .
C4 C -0.4620(11) 0.8103(9) 1.1534(7) 0.076(2) Uani 1 1 d . . . . .
H4 H -0.4912 0.7322 1.1672 0.091 Uiso 1 1 calc R . . . .
C3 C -0.5261(12) 0.8850(11) 1.2081(8) 0.093(3) Uani 1 1 d . . . . .
H3 H -0.6031 0.8574 1.2595 0.112 Uiso 1 1 calc R . . . .
O1S O 0.0725(8) 0.7924(5) 0.1205(4) 0.0749(16) Uani 1 1 d . . . . .
H1S H 0.1452 0.7313 0.1218 0.112 Uiso 1 1 calc GR . . . .
C1S C -0.0048(13) 0.7899(9) 0.2106(6) 0.083(3) Uani 1 1 d . . . . .
H1SA H -0.0888 0.8620 0.2092 0.124 Uiso 1 1 calc GR . . . .
H1SB H 0.0832 0.7877 0.2459 0.124 Uiso 1 1 calc GR . . . .
H1SC H -0.0607 0.7184 0.2371 0.124 Uiso 1 1 calc GR . . . .

loop_
_atom_site_aniso_label
_atom_site_aniso_U_11
_atom_site_aniso_U_22
_atom_site_aniso_U_33
_atom_site_aniso_U_23
_atom_site_aniso_U_13
_atom_site_aniso_U_12
Br1C 0.0622(5) 0.0534(5) 0.0747(6) -0.0172(4) -0.0054(4) -0.0041(3)
Br1 0.0812(7) 0.0891(7) 0.0718(6) -0.0261(5) -0.0159(5) 0.0018(5)
S1 0.0726(11) 0.0458(9) 0.0551(10) -0.0027(7) -0.0098(8) -0.0032(8)
Cl1 0.159(3) 0.0917(18) 0.118(2) 0.0084(16) -0.007(2) -0.082(2)
O1 0.045(2) 0.056(3) 0.081(4) -0.018(3) -0.013(2) -0.007(2)
O1W 0.109(5) 0.094(5) 0.082(4) -0.041(4) 0.016(4) -0.055(4)
N4 0.046(3) 0.041(3) 0.052(3) -0.005(2) -0.003(2) -0.007(2)
N1 0.063(4) 0.040(3) 0.074(4) -0.014(3) -0.018(3) -0.003(2)
C10 0.046(3) 0.039(3) 0.056(4) -0.007(3) -0.002(3) -0.007(2)
N3 0.057(3) 0.040(3) 0.070(4) -0.004(3) -0.013(3) -0.008(2)
N2 0.059(3) 0.049(3) 0.057(3) -0.015(3) -0.007(3) -0.014(2)
C20 0.057(4) 0.055(4) 0.070(5) -0.019(3) -0.013(4) 0.004(3)
C15 0.055(4) 0.047(3) 0.051(4) -0.017(3) -0.007(3) -0.002(3)
C9 0.043(3) 0.039(3) 0.060(4) -0.008(3) -0.009(3) -0.003(2)
C14 0.071(5) 0.056(4) 0.062(5) -0.011(3) -0.016(4) 0.006(4)
C5 0.050(4) 0.059(4) 0.064(4) -0.021(3) -0.013(3) -0.007(3)
C21 0.058(4) 0.084(5) 0.062(5) -0.024(4) -0.004(4) -0.016(4)
C8 0.062(4) 0.044(3) 0.059(4) -0.006(3) -0.008(3) -0.004(3)
C22 0.050(4) 0.074(5) 0.081(6) -0.010(4) -0.011(4) -0.023(4)
C18 0.064(4) 0.063(4) 0.069(5) -0.010(4) 0.000(4) -0.027(4)
C7 0.051(3) 0.045(3) 0.054(4) -0.004(3) -0.012(3) -0.015(3)
C23 0.051(4) 0.057(4) 0.061(4) -0.028(3) -0.012(3) 0.003(3)
C12 0.094(6) 0.050(4) 0.058(5) -0.007(3) 0.004(4) -0.029(4)
C17 0.043(3) 0.045(3) 0.058(4) -0.005(3) -0.007(3) -0.004(3)
C16 0.049(4) 0.070(5) 0.091(6) -0.025(4) -0.007(4) -0.013(3)
C2 0.064(5) 0.122(8) 0.094(7) -0.075(7) -0.006(5) 0.012(5)
C6 0.044(3) 0.046(3) 0.054(4) -0.010(3) -0.006(3) -0.004(3)
C13 0.097(6) 0.051(4) 0.051(4) -0.006(3) -0.003(4) 0.002(4)
C19 0.080(5) 0.070(5) 0.067(5) -0.020(4) -0.006(4) -0.029(4)
C11 0.060(4) 0.051(4) 0.063(5) -0.005(3) -0.007(3) -0.018(3)
C1 0.069(5) 0.071(5) 0.098(7) -0.049(5) -0.023(5) 0.010(4)
C4 0.059(5) 0.086(6) 0.085(6) -0.028(5) -0.003(4) -0.019(4)
C3 0.061(5) 0.116(8) 0.108(8) -0.045(7) -0.009(5) -0.005(5)
O1S 0.085(4) 0.046(3) 0.093(4) -0.019(3) -0.019(3) -0.003(3)
C1S 0.094(7) 0.075(5) 0.070(6) -0.017(4) -0.013(5) 0.006(5)

loop_
_atom_type_symbol
_atom_type_description
_atom_type_scat_dispersion_real
_atom_type_scat_dispersion_imag
_atom_type_scat_source
C C 0.0181 0.0091 'International Tables Vol C Tables 4.2.6.8 and 6.1.1.4'
H H 0.0000 0.0000 'International Tables Vol C Tables 4.2.6.8 and 6.1.1.4'
N N 0.0311 0.0180 'International Tables Vol C Tables 4.2.6.8 and 6.1.1.4'
S S 0.3331 0.5567 'International Tables Vol C Tables 4.2.6.8 and 6.1.1.4'
Br Br -0.6763 1.2805 'International Tables Vol C Tables 4.2.6.8 and 6.1.1.4'
Cl Cl 0.3639 0.7018 'International Tables Vol C Tables 4.2.6.8 and 6.1.1.4'
O O 0.0492 0.0322 'International Tables Vol C Tables 4.2.6.8 and 6.1.1.4'

loop_
_geom_angle_atom_site_label_1
_geom_angle_atom_site_label_2
_geom_angle_atom_site_label_3
_geom_angle
_geom_angle_site_symmetry_1
_geom_angle_site_symmetry_3
_geom_angle_publ_flag
C7 S1 C8 91.5(3) . . ?
C9 O1 H1 109.5 . . ?
H1WA O1W H1WB 109.5 . . ?
C10 N4 C9 123.1(5) . . ?
C7 N4 C10 117.9(5) . . ?
C7 N4 C9 115.6(5) . . ?
C23 N1 H1A 125.4 . . ?
C6 N1 H1A 125.4 . . ?
C6 N1 C23 109.2(6) . . ?
C15 C10 N4 119.5(6) . . ?
C15 C10 C11 122.0(6) . . ?
C11 C10 N4 118.3(6) . . ?
C7 N3 C6 122.3(6) . . ?
C5 N2 H2 126.0 . . ?
C6 N2 H2 126.0 . . ?
C6 N2 C5 108.1(6) . . ?
C21 C20 Br1 122.1(6) . . ?
C21 C20 C19 116.7(8) . . ?
C19 C20 Br1 121.2(6) . . ?
C10 C15 C14 117.8(7) . . ?
C10 C15 C16 121.8(6) . . ?
C14 C15 C16 120.4(7) . . ?
O1 C9 N4 105.2(5) . . ?
O1 C9 C8 109.9(6) . . ?
O1 C9 C17 111.8(6) . . ?
N4 C9 C8 102.2(5) . . ?
N4 C9 C17 112.0(5) . . ?
C17 C9 C8 114.9(6) . . ?
C15 C14 H14 119.3 . . ?
C13 C14 C15 121.4(7) . . ?
C13 C14 H14 119.3 . . ?
C23 C5 N2 106.6(6) . . ?
C4 C5 N2 131.3(7) . . ?
C4 C5 C23 122.1(8) . . ?
C20 C21 H21 119.0 . . ?
C22 C21 C20 121.9(8) . . ?
C22 C21 H21 119.0 . . ?
S1 C8 H8A 110.4 . . ?
S1 C8 H8B 110.4 . . ?
C9 C8 S1 106.8(5) . . ?
C9 C8 H8A 110.4 . . ?
C9 C8 H8B 110.4 . . ?
H8A C8 H8B 108.6 . . ?
C21 C22 H22 118.9 . . ?
C21 C22 C17 122.2(7) . . ?
C17 C22 H22 118.9 . . ?
C17 C18 H18 119.4 . . ?
C17 C18 C19 121.2(7) . . ?
C19 C18 H18 119.4 . . ?
N4 C7 S1 110.5(5) . . ?
N3 C7 S1 129.5(6) . . ?
N3 C7 N4 120.0(6) . . ?
C5 C23 N1 105.8(6) . . ?
C1 C23 N1 132.9(8) . . ?
C1 C23 C5 121.3(8) . . ?
C13 C12 Cl1 119.0(6) . . ?
C13 C12 C11 122.3(7) . . ?
C11 C12 Cl1 118.6(7) . . ?
C22 C17 C9 120.7(7) . . ?
C18 C17 C9 122.7(6) . . ?
C18 C17 C22 116.6(8) . . ?
C15 C16 H16A 109.5 . . ?
C15 C16 H16B 109.5 . . ?
C15 C16 H16C 109.5 . . ?
H16A C16 H16B 109.5 . . ?
H16A C16 H16C 109.5 . . ?
H16B C16 H16C 109.5 . . ?
C1 C2 H2A 119.9 . . ?
C1 C2 C3 120.1(9) . . ?
C3 C2 H2A 119.9 . . ?
N1 C6 N3 121.3(6) . . ?
N1 C6 N2 110.4(7) . . ?
N2 C6 N3 128.1(6) . . ?
C14 C13 H13 120.6 . . ?
C12 C13 C14 118.7(7) . . ?
C12 C13 H13 120.6 . . ?
C20 C19 H19 119.3 . . ?
C18 C19 C20 121.3(7) . . ?
C18 C19 H19 119.3 . . ?
C10 C11 C12 117.7(7) . . ?
C10 C11 H11 121.2 . . ?
C12 C11 H11 121.2 . . ?
C23 C1 C2 118.0(9) . . ?
C23 C1 H1B 121.0 . . ?
C2 C1 H1B 121.0 . . ?
C5 C4 H4 121.8 . . ?
C3 C4 C5 116.5(9) . . ?
C3 C4 H4 121.8 . . ?
C2 C3 H3 119.0 . . ?
C4 C3 C2 121.9(10) . . ?
C4 C3 H3 119.0 . . ?
C1S O1S H1S 109.5 . . ?
O1S C1S H1SA 109.5 . . ?
O1S C1S H1SB 109.5 . . ?
O1S C1S H1SC 109.5 . . ?
H1SA C1S H1SB 109.5 . . ?
H1SA C1S H1SC 109.5 . . ?
H1SB C1S H1SC 109.5 . . ?

loop_
_geom_bond_atom_site_label_1
_geom_bond_atom_site_label_2
_geom_bond_distance
_geom_bond_site_symmetry_2
_geom_bond_publ_flag
Br1 C20 1.848(8) . ?
S1 C8 1.802(8) . ?
S1 C7 1.755(6) . ?
Cl1 C12 1.738(8) . ?
O1 H1 0.8200 . ?
O1 C9 1.419(8) . ?
O1W H1WA 0.8502 . ?
O1W H1WB 0.8503 . ?
N4 C10 1.444(8) . ?
N4 C9 1.474(8) . ?
N4 C7 1.384(9) . ?
N1 H1A 0.8600 . ?
N1 C23 1.407(10) . ?
N1 C6 1.324(9) . ?
C10 C15 1.382(9) . ?
C10 C11 1.386(9) . ?
N3 C7 1.283(9) . ?
N3 C6 1.358(9) . ?
N2 H2 0.8600 . ?
N2 C5 1.420(10) . ?
N2 C6 1.325(8) . ?
C20 C21 1.378(11) . ?
C20 C19 1.404(12) . ?
C15 C14 1.389(10) . ?
C15 C16 1.506(10) . ?
C9 C8 1.543(9) . ?
C9 C17 1.507(10) . ?
C14 H14 0.9300 . ?
C14 C13 1.388(12) . ?
C5 C23 1.386(10) . ?
C5 C4 1.380(12) . ?
C21 H21 0.9300 . ?
C21 C22 1.371(12) . ?
C8 H8A 0.9700 . ?
C8 H8B 0.9700 . ?
C22 H22 0.9300 . ?
C22 C17 1.393(10) . ?
C18 H18 0.9300 . ?
C18 C17 1.389(10) . ?
C18 C19 1.392(12) . ?
C23 C1 1.352(11) . ?
C12 C13 1.357(13) . ?
C12 C11 1.388(10) . ?
C16 H16A 0.9600 . ?
C16 H16B 0.9600 . ?
C16 H16C 0.9600 . ?
C2 H2A 0.9300 . ?
C2 C1 1.395(14) . ?
C2 C3 1.396(15) . ?
C13 H13 0.9300 . ?
C19 H19 0.9300 . ?
C11 H11 0.9300 . ?
C1 H1B 0.9300 . ?
C4 H4 0.9300 . ?
C4 C3 1.372(14) . ?
C3 H3 0.9300 . ?
O1S H1S 0.8200 . ?
O1S C1S 1.432(11) . ?
C1S H1SA 0.9600 . ?
C1S H1SB 0.9600 . ?
C1S H1SC 0.9600 . ?

loop_
_geom_torsion_atom_site_label_1
_geom_torsion_atom_site_label_2
_geom_torsion_atom_site_label_3
_geom_torsion_atom_site_label_4
_geom_torsion
_geom_torsion_site_symmetry_1
_geom_torsion_site_symmetry_2
_geom_torsion_site_symmetry_3
_geom_torsion_site_symmetry_4
_geom_torsion_publ_flag
Br1 C20 C21 C22 177.9(6) . . . . ?
Br1 C20 C19 C18 -176.4(6) . . . . ?
Cl1 C12 C13 C14 179.4(7) . . . . ?
Cl1 C12 C11 C10 -179.7(6) . . . . ?
O1 C9 C8 S1 75.0(6) . . . . ?
O1 C9 C17 C22 -19.1(8) . . . . ?
O1 C9 C17 C18 162.8(6) . . . . ?
N4 C10 C15 C14 172.2(7) . . . . ?
N4 C10 C15 C16 -8.8(10) . . . . ?
N4 C10 C11 C12 -174.8(7) . . . . ?
N4 C9 C8 S1 -36.3(6) . . . . ?
N4 C9 C17 C22 98.7(7) . . . . ?
N4 C9 C17 C18 -79.5(8) . . . . ?
N1 C23 C1 C2 -179.5(8) . . . . ?
C10 N4 C9 O1 78.8(7) . . . . ?
C10 N4 C9 C8 -166.3(6) . . . . ?
C10 N4 C9 C17 -42.8(8) . . . . ?
C10 N4 C7 S1 -177.0(4) . . . . ?
C10 N4 C7 N3 1.2(9) . . . . ?
C10 C15 C14 C13 1.9(12) . . . . ?
N2 C5 C23 N1 -0.5(7) . . . . ?
N2 C5 C23 C1 -179.7(7) . . . . ?
N2 C5 C4 C3 -178.9(8) . . . . ?
C20 C21 C22 C17 -1.0(13) . . . . ?
C15 C10 C11 C12 -0.3(12) . . . . ?
C15 C14 C13 C12 0.9(13) . . . . ?
C9 N4 C10 C15 114.6(7) . . . . ?
C9 N4 C10 C11 -70.7(9) . . . . ?
C9 N4 C7 S1 -17.0(7) . . . . ?
C9 N4 C7 N3 161.2(6) . . . . ?
C5 N2 C6 N1 -0.4(8) . . . . ?
C5 N2 C6 N3 -174.8(6) . . . . ?
C5 C23 C1 C2 -0.5(12) . . . . ?
C5 C4 C3 C2 -1.6(14) . . . . ?
C21 C20 C19 C18 1.5(12) . . . . ?
C21 C22 C17 C9 -177.9(7) . . . . ?
C21 C22 C17 C18 0.4(11) . . . . ?
C8 S1 C7 N4 -6.1(5) . . . . ?
C8 S1 C7 N3 175.9(7) . . . . ?
C8 C9 C17 C22 -145.3(7) . . . . ?
C8 C9 C17 C18 36.5(9) . . . . ?
C7 S1 C8 C9 25.5(5) . . . . ?
C7 N4 C10 C15 -87.0(8) . . . . ?
C7 N4 C10 C11 87.7(8) . . . . ?
C7 N4 C9 O1 -80.0(6) . . . . ?
C7 N4 C9 C8 34.8(7) . . . . ?
C7 N4 C9 C17 158.4(5) . . . . ?
C7 N3 C6 N1 147.4(7) . . . . ?
C7 N3 C6 N2 -38.8(11) . . . . ?
C23 N1 C6 N3 174.9(6) . . . . ?
C23 N1 C6 N2 0.0(8) . . . . ?
C23 C5 C4 C3 -0.3(12) . . . . ?
C17 C9 C8 S1 -157.9(5) . . . . ?
C17 C18 C19 C20 -2.2(13) . . . . ?
C16 C15 C14 C13 -177.1(8) . . . . ?
C6 N1 C23 C5 0.3(8) . . . . ?
C6 N1 C23 C1 179.4(8) . . . . ?
C6 N3 C7 S1 -13.3(10) . . . . ?
C6 N3 C7 N4 168.8(6) . . . . ?
C6 N2 C5 C23 0.6(8) . . . . ?
C6 N2 C5 C4 179.3(8) . . . . ?
C13 C12 C11 C10 3.3(13) . . . . ?
C19 C20 C21 C22 0.1(12) . . . . ?
C19 C18 C17 C9 179.4(7) . . . . ?
C19 C18 C17 C22 1.2(11) . . . . ?
C11 C10 C15 C14 -2.2(11) . . . . ?
C11 C10 C15 C16 176.8(8) . . . . ?
C11 C12 C13 C14 -3.6(13) . . . . ?
C1 C2 C3 C4 2.4(15) . . . . ?
C4 C5 C23 N1 -179.4(7) . . . . ?
C4 C5 C23 C1 1.4(12) . . . . ?
C3 C2 C1 C23 -1.3(14) . . . . ?
